data_7155760
loop_
_publ_author_name
'Moskovets, Alexey P.'
'Usanov, Dmitry'
'Afanasyev, Oleg I.'
'Fastovskiy, Vasilii A.'
'Molotkov, Alexander P.'
'Muratov, Karim M.'
'Denisov, Gleb L.'
'Zlotskii , Semen S.'
'Smol&#x2019;yakov, Alexander F.'
'Loginov, Dmitry A.'
'Chusov, Denis'

_publ_section_title
;
 Reductive Amination Catalyzed by Iridium Complexes Using Carbon Monoxide
 as a Reducing Agent
;
_journal_name_full 'Org. Biomol. Chem.'
_journal_paper_doi 10.1039/C7OB01005B
_journal_year 2017
_chemical_formula_moiety 'C17 H39 Ir O9 P3, F6 P'
_chemical_formula_sum 'C17 H39 F6 Ir O9 P4'
_chemical_formula_weight 817.56
_chemical_name_systematic
; 
 ? 
;
_space_group_IT_number 61
_symmetry_cell_setting orthorhombic
_symmetry_space_group_name_Hall '-P 2ac 2ab'
_symmetry_space_group_name_H-M 'P b c a'
_atom_sites_solution_hydrogens geom
_atom_sites_solution_primary direct
_atom_sites_solution_secondary difmap
_audit_creation_method SHELXL-97
_audit_update_record
;
2017-03-07 deposited with the CCDC.
2017-07-11 downloaded from the CCDC.
;
_cell_angle_alpha 90.00
_cell_angle_beta 90.00
_cell_angle_gamma 90.00
_cell_formula_units_Z 8
_cell_length_a 17.6741(18)
_cell_length_b 16.8387(17)
_cell_length_c 18.4813(19)
_cell_measurement_reflns_used 427
_cell_measurement_temperature 100(2)
_cell_measurement_theta_max 28
_cell_measurement_theta_min 3
_cell_volume 5500.2(10)
_computing_cell_refinement 'Bruker SAINT'
_computing_data_collection 'Bruker APEX II'
_computing_data_reduction 'Bruker SAINT'
_computing_molecular_graphics 'SHELXTL  (Sheldrick, 2008)'
_computing_publication_material 'SHELXTL  (Sheldrick, 2008)'
_computing_structure_refinement 'SHELXTL  (Sheldrick, 2008)'
_computing_structure_solution 'SHELXTL  (Sheldrick, 2008)'
_diffrn_ambient_temperature 100(2)
_diffrn_measured_fraction_theta_full 0.994
_diffrn_measured_fraction_theta_max 0.994
_diffrn_measurement_device_type 'Bruker APEX II CCD area detector'
_diffrn_measurement_method 'omega scans'
_diffrn_radiation_monochromator graphite
_diffrn_radiation_source 'fine-focus sealed tube'
_diffrn_radiation_type MoK\a
_diffrn_radiation_wavelength 0.71073
_diffrn_reflns_av_R_equivalents 0.0360
_diffrn_reflns_av_sigmaI/netI 0.0182
_diffrn_reflns_limit_h_max 23
_diffrn_reflns_limit_h_min -23
_diffrn_reflns_limit_k_max 22
_diffrn_reflns_limit_k_min -22
_diffrn_reflns_limit_l_max 24
_diffrn_reflns_limit_l_min -24
_diffrn_reflns_number 58090
_diffrn_reflns_theta_full 28.00
_diffrn_reflns_theta_max 28.00
_diffrn_reflns_theta_min 2.20
_exptl_absorpt_coefficient_mu 5.172
_exptl_absorpt_correction_T_max 0.336
_exptl_absorpt_correction_T_min 0.265
_exptl_absorpt_correction_type multi-scan
_exptl_absorpt_process_details SADABS
_exptl_crystal_colour colorless
_exptl_crystal_density_diffrn 1.975
_exptl_crystal_density_method 'not measured'
_exptl_crystal_description cube
_exptl_crystal_F_000 3232
_exptl_crystal_size_max 0.35
_exptl_crystal_size_mid 0.33
_exptl_crystal_size_min 0.27
_refine_diff_density_max 2.084
_refine_diff_density_min -0.968
_refine_diff_density_rms 0.108
_refine_ls_extinction_method none
_refine_ls_goodness_of_fit_ref 1.014
_refine_ls_hydrogen_treatment constr
_refine_ls_matrix_type full
_refine_ls_number_parameters 344
_refine_ls_number_reflns 6598
_refine_ls_number_restraints 0
_refine_ls_restrained_S_all 1.014
_refine_ls_R_factor_all 0.0274
_refine_ls_R_factor_gt 0.0227
_refine_ls_shift/su_max 0.002
_refine_ls_shift/su_mean 0.000
_refine_ls_structure_factor_coef Fsqd
_refine_ls_weighting_details 'calc w=1/[\s^2^(Fo^2^)+(0.0204P)^2^+20.3088P] where P=(Fo^2^+2Fc^2^)/3'
_refine_ls_weighting_scheme calc
_refine_ls_wR_factor_gt 0.0518
_refine_ls_wR_factor_ref 0.0545
_reflns_number_gt 5886
_reflns_number_total 6598
_reflns_threshold_expression I>2\s(I)
_cod_data_source_file c7ob01005b2.cif
_cod_data_source_block fin
_cod_depositor_comments
;
The following automatic conversions were performed:

'_symmetry_cell_setting' value 'Orthorhombic' changed to
'orthorhombic' according to
/home/data/users/saulius/crontab/automatic-downloads/rss-feeds/RSC/lib/dictionaries/cif_core.dic
dictionary named 'cif_core.dic' version 2.4.2 from 2011-04-26.

Automatic conversion script
Id: cif_fix_values 4973 2017-02-22 13:04:09Z antanas 
;
_cod_database_code 7155760
_shelx_f_squared_multiplier 1.000

loop_
_symmetry_equiv_pos_as_xyz
'x, y, z'
'-x+1/2, -y, z+1/2'
'-x, y+1/2, -z+1/2'
'x+1/2, -y+1/2, -z'
'-x, -y, -z'
'x-1/2, y, -z-1/2'
'x, -y-1/2, z-1/2'
'-x-1/2, y-1/2, z'

loop_
_atom_site_label
_atom_site_type_symbol
_atom_site_fract_x
_atom_site_fract_y
_atom_site_fract_z
_atom_site_U_iso_or_equiv
_atom_site_adp_type
_atom_site_occupancy
_atom_site_symmetry_multiplicity
_atom_site_calc_flag
_atom_site_refinement_flags
Ir1 Ir 0.052664(6) 0.738407(6) 0.257033(5) 0.00958(4) Uani 1 1 d .
P1 P 0.08155(5) 0.84044(5) 0.18174(4) 0.01715(16) Uani 1 1 d .
P2 P -0.02602(4) 0.69391(4) 0.17049(4) 0.01154(14) Uani 1 1 d .
P3 P -0.04076(5) 0.79679(5) 0.32713(5) 0.01887(16) Uani 1 1 d .
P4 P 0.24548(5) 0.96412(5) 0.48785(4) 0.01889(16) Uani 1 1 d .
F1 F 0.24154(14) 1.05915(13) 0.47898(14) 0.0388(5) Uani 1 1 d .
F2 F 0.24830(13) 0.86949(13) 0.49674(12) 0.0339(5) Uani 1 1 d .
F3 F 0.15751(11) 0.95889(13) 0.46878(12) 0.0305(5) Uani 1 1 d .
F4 F 0.22404(12) 0.97173(15) 0.57191(11) 0.0338(5) Uani 1 1 d .
F5 F 0.33343(12) 0.97055(16) 0.50786(13) 0.0373(5) Uani 1 1 d .
F6 F 0.26677(14) 0.95634(15) 0.40431(11) 0.0388(6) Uani 1 1 d .
O1 O 0.12285(13) 0.90954(13) 0.22501(12) 0.0176(4) Uani 1 1 d .
O2 O 0.00950(14) 0.88186(15) 0.14435(14) 0.0273(5) Uani 1 1 d .
O3 O 0.13095(13) 0.82943(14) 0.11035(12) 0.0229(5) Uani 1 1 d .
O4 O -0.05363(12) 0.60668(13) 0.18991(11) 0.0170(4) Uani 1 1 d .
O5 O -0.09965(12) 0.74443(14) 0.15706(12) 0.0200(5) Uani 1 1 d .
O6 O 0.00379(12) 0.68914(13) 0.08921(11) 0.0166(4) Uani 1 1 d .
O7 O -0.12194(14) 0.82064(16) 0.29781(14) 0.0283(5) Uani 1 1 d .
C7 C -0.1336(2) 0.8906(2) 0.2515(2) 0.0304(8) Uani 1 1 d .
H7A H -0.1571 0.8742 0.2058 0.046 Uiso 1 1 calc R
H7B H -0.0847 0.9158 0.2415 0.046 Uiso 1 1 calc R
H7C H -0.1667 0.9286 0.2763 0.046 Uiso 1 1 calc R
O8 O -0.07038(16) 0.74092(15) 0.39379(14) 0.0304(6) Uani 1 1 d .
C8 C -0.1187(2) 0.6756(2) 0.3784(2) 0.0353(9) Uani 1 1 d .
H8A H -0.1084 0.6325 0.4126 0.053 Uiso 1 1 calc R
H8B H -0.1093 0.6569 0.3289 0.053 Uiso 1 1 calc R
H8C H -0.1716 0.6923 0.3829 0.053 Uiso 1 1 calc R
O9 O -0.01339(13) 0.86929(15) 0.37407(13) 0.0243(5) Uani 1 1 d .
C1 C 0.1468(2) 0.9819(2) 0.1903(2) 0.0304(8) Uani 1 1 d .
H1A H 0.1860 1.0075 0.2198 0.046 Uiso 1 1 calc R
H1B H 0.1035 1.0178 0.1853 0.046 Uiso 1 1 calc R
H1C H 0.1674 0.9697 0.1424 0.046 Uiso 1 1 calc R
C2 C 0.0060(2) 0.9166(3) 0.0748(2) 0.0384(10) Uani 1 1 d .
H2A H -0.0436 0.9417 0.0681 0.058 Uiso 1 1 calc R
H2B H 0.0133 0.8755 0.0380 0.058 Uiso 1 1 calc R
H2C H 0.0458 0.9568 0.0703 0.058 Uiso 1 1 calc R
C3 C 0.2074(2) 0.8033(2) 0.1151(2) 0.0321(8) Uani 1 1 d .
H3A H 0.2265 0.7915 0.0665 0.048 Uiso 1 1 calc R
H3B H 0.2099 0.7553 0.1450 0.048 Uiso 1 1 calc R
H3C H 0.2383 0.8451 0.1371 0.048 Uiso 1 1 calc R
C4 C -0.09712(18) 0.55804(19) 0.14048(17) 0.0186(6) Uani 1 1 d .
H4A H -0.0903 0.5019 0.1528 0.028 Uiso 1 1 calc R
H4B H -0.0797 0.5674 0.0909 0.028 Uiso 1 1 calc R
H4C H -0.1508 0.5719 0.1443 0.028 Uiso 1 1 calc R
C5 C -0.13754(19) 0.7559(2) 0.08847(18) 0.0250(7) Uani 1 1 d .
H5A H -0.1804 0.7922 0.0950 0.037 Uiso 1 1 calc R
H5B H -0.1560 0.7047 0.0705 0.037 Uiso 1 1 calc R
H5C H -0.1020 0.7787 0.0535 0.037 Uiso 1 1 calc R
C6 C 0.07161(19) 0.6464(2) 0.06995(18) 0.0211(6) Uani 1 1 d .
H6A H 0.0828 0.6550 0.0186 0.032 Uiso 1 1 calc R
H6B H 0.0641 0.5896 0.0788 0.032 Uiso 1 1 calc R
H6C H 0.1140 0.6656 0.0993 0.032 Uiso 1 1 calc R
C9 C -0.0623(2) 0.9073(2) 0.4265(2) 0.0299(8) Uani 1 1 d .
H9A H -0.0338 0.9484 0.4524 0.045 Uiso 1 1 calc R
H9B H -0.0807 0.8676 0.4610 0.045 Uiso 1 1 calc R
H9C H -0.1053 0.9316 0.4015 0.045 Uiso 1 1 calc R
C10 C 0.0921(2) 0.6275(2) 0.38945(18) 0.0245(7) Uani 1 1 d .
H10A H 0.1394 0.5959 0.3896 0.029 Uiso 1 1 calc R
H10B H 0.0566 0.6022 0.4239 0.029 Uiso 1 1 calc R
C11 C 0.1100(2) 0.7119(2) 0.41587(18) 0.0260(7) Uani 1 1 d .
H11A H 0.0668 0.7314 0.4451 0.031 Uiso 1 1 calc R
H11B H 0.1549 0.7098 0.4478 0.031 Uiso 1 1 calc R
C12 C 0.12498(18) 0.77020(19) 0.35561(17) 0.0199(6) Uani 1 1 d .
H12A H 0.1220 0.8272 0.3704 0.024 Uiso 1 1 calc R
C13 C 0.17492(17) 0.7551(2) 0.29883(18) 0.0196(6) Uani 1 1 d .
H13A H 0.2004 0.8038 0.2797 0.024 Uiso 1 1 calc R
C14 C 0.22362(18) 0.6810(2) 0.2949(2) 0.0248(7) Uani 1 1 d .
H14A H 0.2320 0.6608 0.3446 0.030 Uiso 1 1 calc R
H14B H 0.2735 0.6952 0.2744 0.030 Uiso 1 1 calc R
C15 C 0.18881(18) 0.6153(2) 0.24934(19) 0.0230(7) Uani 1 1 d .
H15A H 0.2072 0.6201 0.1989 0.028 Uiso 1 1 calc R
H15B H 0.2055 0.5631 0.2683 0.028 Uiso 1 1 calc R
C16 C 0.10300(18) 0.61862(18) 0.24965(17) 0.0174(6) Uani 1 1 d .
H16A H 0.0794 0.5850 0.2112 0.021 Uiso 1 1 calc R
C17 C 0.05757(17) 0.62477(18) 0.31360(17) 0.0167(6) Uani 1 1 d .
H17A H 0.0094 0.5938 0.3110 0.020 Uiso 1 1 calc R

loop_
_atom_site_aniso_label
_atom_site_aniso_U_11
_atom_site_aniso_U_22
_atom_site_aniso_U_33
_atom_site_aniso_U_23
_atom_site_aniso_U_13
_atom_site_aniso_U_12
Ir1 0.00995(6) 0.00879(6) 0.01000(6) -0.00013(3) -0.00109(4) -0.00006(4)
P1 0.0233(4) 0.0155(4) 0.0126(3) 0.0005(3) 0.0002(3) -0.0064(3)
P2 0.0112(3) 0.0125(3) 0.0110(3) -0.0005(3) -0.0009(3) -0.0009(3)
P3 0.0156(4) 0.0163(4) 0.0248(4) -0.0085(3) 0.0024(3) -0.0003(3)
P4 0.0163(4) 0.0230(4) 0.0174(4) 0.0018(3) 0.0011(3) -0.0005(3)
F1 0.0384(13) 0.0244(11) 0.0535(15) 0.0041(10) 0.0081(11) -0.0043(10)
F2 0.0361(12) 0.0233(11) 0.0424(13) 0.0060(9) 0.0034(10) 0.0068(9)
F3 0.0196(10) 0.0361(12) 0.0359(12) 0.0166(9) -0.0078(9) -0.0034(9)
F4 0.0294(11) 0.0535(15) 0.0184(10) -0.0032(9) 0.0040(8) -0.0051(10)
F5 0.0160(10) 0.0563(15) 0.0397(13) 0.0057(11) -0.0005(9) -0.0023(10)
F6 0.0481(14) 0.0501(15) 0.0183(10) -0.0004(10) 0.0097(9) -0.0061(12)
O1 0.0242(11) 0.0132(10) 0.0155(10) -0.0001(8) 0.0007(9) -0.0056(9)
O2 0.0241(12) 0.0303(14) 0.0274(13) 0.0068(10) 0.0032(10) 0.0044(10)
O3 0.0224(12) 0.0263(13) 0.0200(11) 0.0003(9) 0.0026(9) -0.0001(10)
O4 0.0212(11) 0.0147(10) 0.0151(10) 0.0006(8) -0.0042(8) -0.0074(8)
O5 0.0165(10) 0.0263(12) 0.0172(11) -0.0027(9) -0.0063(8) 0.0057(9)
O6 0.0177(10) 0.0204(11) 0.0117(9) -0.0016(8) 0.0010(8) -0.0015(8)
O7 0.0216(12) 0.0323(14) 0.0312(13) -0.0017(11) 0.0029(10) 0.0033(10)
C7 0.0307(19) 0.031(2) 0.0298(19) 0.0002(15) 0.0093(15) 0.0058(15)
O8 0.0384(15) 0.0263(13) 0.0264(13) -0.0001(10) 0.0073(11) -0.0030(11)
C8 0.034(2) 0.036(2) 0.036(2) -0.0021(17) 0.0133(17) -0.0103(17)
O9 0.0231(12) 0.0274(13) 0.0226(12) -0.0123(10) 0.0002(9) 0.0035(10)
C1 0.046(2) 0.0182(17) 0.0275(18) 0.0006(13) 0.0052(16) -0.0152(15)
C2 0.029(2) 0.040(2) 0.046(2) 0.0193(19) -0.0065(17) 0.0019(17)
C3 0.0234(18) 0.037(2) 0.036(2) -0.0080(16) -0.0064(15) 0.0084(15)
C4 0.0215(15) 0.0157(15) 0.0187(14) -0.0031(11) -0.0040(12) -0.0067(12)
C5 0.0224(16) 0.0309(19) 0.0217(16) 0.0063(13) -0.0103(13) 0.0016(14)
C6 0.0220(16) 0.0205(16) 0.0207(15) -0.0022(12) 0.0069(12) 0.0012(13)
C9 0.039(2) 0.0227(18) 0.0282(18) -0.0090(14) 0.0107(15) 0.0034(15)
C10 0.0311(18) 0.0225(17) 0.0199(16) 0.0078(13) -0.0071(13) 0.0020(14)
C11 0.0305(18) 0.0310(18) 0.0165(15) -0.0014(13) -0.0096(13) 0.0041(15)
C12 0.0187(15) 0.0199(16) 0.0213(15) -0.0033(12) -0.0109(12) -0.0015(12)
C13 0.0125(13) 0.0210(16) 0.0255(16) -0.0018(12) -0.0091(12) -0.0033(12)
C14 0.0143(15) 0.0276(18) 0.0326(18) -0.0032(14) -0.0061(13) 0.0047(13)
C15 0.0179(15) 0.0206(16) 0.0306(17) -0.0025(14) -0.0052(13) 0.0072(12)
C16 0.0187(15) 0.0117(13) 0.0218(15) -0.0018(11) -0.0046(12) 0.0032(11)
C17 0.0196(15) 0.0112(14) 0.0194(14) 0.0036(11) -0.0037(12) 0.0009(11)

loop_
_atom_type_symbol
_atom_type_description
_atom_type_scat_dispersion_real
_atom_type_scat_dispersion_imag
_atom_type_scat_source
C C 0.0033 0.0016 'International Tables Vol C Tables 4.2.6.8 and 6.1.1.4'
H H 0.0000 0.0000 'International Tables Vol C Tables 4.2.6.8 and 6.1.1.4'
O O 0.0106 0.0060 'International Tables Vol C Tables 4.2.6.8 and 6.1.1.4'
F F 0.0171 0.0103 'International Tables Vol C Tables 4.2.6.8 and 6.1.1.4'
P P 0.1023 0.0942 'International Tables Vol C Tables 4.2.6.8 and 6.1.1.4'
Ir Ir -1.4442 7.9887 'International Tables Vol C Tables 4.2.6.8 and 6.1.1.4'

loop_
_geom_angle_atom_site_label_1
_geom_angle_atom_site_label_2
_geom_angle_atom_site_label_3
_geom_angle
C17 Ir1 C16 38.08(11)
C17 Ir1 P2 94.20(8)
C16 Ir1 P2 84.31(8)
C17 Ir1 P1 161.59(9)
C16 Ir1 P1 124.26(9)
P2 Ir1 P1 87.43(3)
C17 Ir1 C12 78.55(12)
C16 Ir1 C12 92.17(11)
P2 Ir1 C12 171.76(9)
P1 Ir1 C12 100.69(9)
C17 Ir1 C13 84.82(12)
C16 Ir1 C13 75.85(12)
P2 Ir1 C13 148.93(9)
P1 Ir1 C13 84.39(9)
C12 Ir1 C13 35.28(12)
C17 Ir1 P3 97.61(9)
C16 Ir1 P3 135.14(9)
P2 Ir1 P3 95.65(3)
P1 Ir1 P3 100.48(3)
C12 Ir1 P3 81.59(9)
C13 Ir1 P3 115.30(9)
O1 P1 O3 104.49(13)
O1 P1 O2 105.21(14)
O3 P1 O2 97.39(13)
O1 P1 Ir1 110.43(9)
O3 P1 Ir1 122.89(10)
O2 P1 Ir1 114.44(10)
O5 P2 O4 106.33(13)
O5 P2 O6 98.74(12)
O4 P2 O6 105.53(12)
O5 P2 Ir1 116.32(9)
O4 P2 Ir1 109.72(8)
O6 P2 Ir1 118.87(9)
O9 P3 O7 105.67(14)
O9 P3 O8 97.43(14)
O7 P3 O8 96.52(14)
O9 P3 Ir1 114.72(10)
O7 P3 Ir1 124.13(10)
O8 P3 Ir1 113.89(10)
F6 P4 F3 90.66(13)
F6 P4 F5 90.01(13)
F3 P4 F5 179.05(15)
F6 P4 F2 90.59(13)
F3 P4 F2 89.89(12)
F5 P4 F2 90.77(14)
F6 P4 F4 179.87(16)
F3 P4 F4 89.31(12)
F5 P4 F4 90.01(12)
F2 P4 F4 89.28(13)
F6 P4 F1 89.61(13)
F3 P4 F1 89.43(13)
F5 P4 F1 89.90(14)
F2 P4 F1 179.30(14)
F4 P4 F1 90.51(14)
C1 O1 P1 122.1(2)
C2 O2 P1 127.2(2)
C3 O3 P1 120.3(2)
C4 O4 P2 122.92(19)
C5 O5 P2 126.4(2)
C6 O6 P2 122.2(2)
C7 O7 P3 121.9(2)
O7 C7 H7A 109.5
O7 C7 H7B 109.5
H7A C7 H7B 109.5
O7 C7 H7C 109.5
H7A C7 H7C 109.5
H7B C7 H7C 109.5
C8 O8 P3 119.1(2)
O8 C8 H8A 109.5
O8 C8 H8B 109.5
H8A C8 H8B 109.5
O8 C8 H8C 109.5
H8A C8 H8C 109.5
H8B C8 H8C 109.5
C9 O9 P3 121.9(2)
O1 C1 H1A 109.5
O1 C1 H1B 109.5
H1A C1 H1B 109.5
O1 C1 H1C 109.5
H1A C1 H1C 109.5
H1B C1 H1C 109.5
O2 C2 H2A 109.5
O2 C2 H2B 109.5
H2A C2 H2B 109.5
O2 C2 H2C 109.5
H2A C2 H2C 109.5
H2B C2 H2C 109.5
O3 C3 H3A 109.5
O3 C3 H3B 109.5
H3A C3 H3B 109.5
O3 C3 H3C 109.5
H3A C3 H3C 109.5
H3B C3 H3C 109.5
O4 C4 H4A 109.5
O4 C4 H4B 109.5
H4A C4 H4B 109.5
O4 C4 H4C 109.5
H4A C4 H4C 109.5
H4B C4 H4C 109.5
O5 C5 H5A 109.5
O5 C5 H5B 109.5
H5A C5 H5B 109.5
O5 C5 H5C 109.5
H5A C5 H5C 109.5
H5B C5 H5C 109.5
O6 C6 H6A 109.5
O6 C6 H6B 109.5
H6A C6 H6B 109.5
O6 C6 H6C 109.5
H6A C6 H6C 109.5
H6B C6 H6C 109.5
O9 C9 H9A 109.5
O9 C9 H9B 109.5
H9A C9 H9B 109.5
O9 C9 H9C 109.5
H9A C9 H9C 109.5
H9B C9 H9C 109.5
C17 C10 C11 113.6(3)
C17 C10 H10A 108.8
C11 C10 H10A 108.8
C17 C10 H10B 108.8
C11 C10 H10B 108.8
H10A C10 H10B 107.7
C12 C11 C10 113.8(3)
C12 C11 H11A 108.8
C10 C11 H11A 108.8
C12 C11 H11B 108.8
C10 C11 H11B 108.8
H11A C11 H11B 107.7
C13 C12 C11 123.3(3)
C13 C12 Ir1 73.26(18)
C11 C12 Ir1 109.7(2)
C13 C12 H12A 114.4
C11 C12 H12A 114.4
Ir1 C12 H12A 114.4
C12 C13 C14 122.9(3)
C12 C13 Ir1 71.46(17)
C14 C13 Ir1 114.4(2)
C12 C13 H13A 113.7
C14 C13 H13A 113.7
Ir1 C13 H13A 113.7
C13 C14 C15 113.3(3)
C13 C14 H14A 108.9
C15 C14 H14A 108.9
C13 C14 H14B 108.9
C15 C14 H14B 108.9
H14A C14 H14B 107.7
C16 C15 C14 112.0(3)
C16 C15 H15A 109.2
C14 C15 H15A 109.2
C16 C15 H15B 109.2
C14 C15 H15B 109.2
H15A C15 H15B 107.9
C17 C16 C15 124.5(3)
C17 C16 Ir1 69.96(17)
C15 C16 Ir1 115.9(2)
C17 C16 H16A 113.2
C15 C16 H16A 113.2
Ir1 C16 H16A 113.2
C16 C17 C10 122.3(3)
C16 C17 Ir1 71.96(17)
C10 C17 Ir1 115.4(2)
C16 C17 H17A 113.6
C10 C17 H17A 113.6
Ir1 C17 H17A 113.6

loop_
_geom_bond_atom_site_label_1
_geom_bond_atom_site_label_2
_geom_bond_distance
Ir1 C17 2.182(3)
Ir1 C16 2.209(3)
Ir1 P2 2.2480(7)
Ir1 P1 2.2691(8)
Ir1 C12 2.289(3)
Ir1 C13 2.312(3)
Ir1 P3 2.3177(8)
P1 O1 1.589(2)
P1 O3 1.593(2)
P1 O2 1.608(3)
P2 O5 1.574(2)
P2 O4 1.589(2)
P2 O6 1.594(2)
P3 O9 1.574(2)
P3 O7 1.585(3)
P3 O8 1.636(3)
P4 F6 1.595(2)
P4 F3 1.597(2)
P4 F5 1.601(2)
P4 F2 1.603(2)
P4 F4 1.604(2)
P4 F1 1.610(2)
O1 C1 1.441(4)
O2 C2 1.413(5)
O3 C3 1.423(4)
O4 C4 1.448(3)
O5 C5 1.447(4)
O6 C6 1.443(4)
O7 C7 1.471(5)
C7 H7A 0.9800
C7 H7B 0.9800
C7 H7C 0.9800
O8 C8 1.421(5)
C8 H8A 0.9800
C8 H8B 0.9800
C8 H8C 0.9800
O9 C9 1.447(4)
C1 H1A 0.9800
C1 H1B 0.9800
C1 H1C 0.9800
C2 H2A 0.9800
C2 H2B 0.9800
C2 H2C 0.9800
C3 H3A 0.9800
C3 H3B 0.9800
C3 H3C 0.9800
C4 H4A 0.9800
C4 H4B 0.9800
C4 H4C 0.9800
C5 H5A 0.9800
C5 H5B 0.9800
C5 H5C 0.9800
C6 H6A 0.9800
C6 H6B 0.9800
C6 H6C 0.9800
C9 H9A 0.9800
C9 H9B 0.9800
C9 H9C 0.9800
C10 C17 1.530(4)
C10 C11 1.535(5)
C10 H10A 0.9900
C10 H10B 0.9900
C11 C12 1.508(5)
C11 H11A 0.9900
C11 H11B 0.9900
C12 C13 1.395(5)
C12 H12A 1.0000
C13 C14 1.518(4)
C13 H13A 1.0000
C14 C15 1.521(5)
C14 H14A 0.9900
C14 H14B 0.9900
C15 C16 1.518(4)
C15 H15A 0.9900
C15 H15B 0.9900
C16 C17 1.433(4)
C16 H16A 1.0000
C17 H17A 1.0000

loop_
_geom_torsion_atom_site_label_1
_geom_torsion_atom_site_label_2
_geom_torsion_atom_site_label_3
_geom_torsion_atom_site_label_4
_geom_torsion
C17 Ir1 P1 O1 -100.0(3)
C16 Ir1 P1 O1 -114.25(14)
P2 Ir1 P1 O1 164.41(10)
C12 Ir1 P1 O1 -14.17(13)
C13 Ir1 P1 O1 -45.60(13)
P3 Ir1 P1 O1 69.14(10)
C17 Ir1 P1 O3 24.0(3)
C16 Ir1 P1 O3 9.73(15)
P2 Ir1 P1 O3 -71.61(11)
C12 Ir1 P1 O3 109.81(14)
C13 Ir1 P1 O3 78.38(14)
P3 Ir1 P1 O3 -166.88(11)
C17 Ir1 P1 O2 141.5(3)
C16 Ir1 P1 O2 127.26(15)
P2 Ir1 P1 O2 45.93(11)
C12 Ir1 P1 O2 -132.65(14)
C13 Ir1 P1 O2 -164.09(14)
P3 Ir1 P1 O2 -49.34(11)
C17 Ir1 P2 O5 127.94(13)
C16 Ir1 P2 O5 164.76(14)
P1 Ir1 P2 O5 -70.43(11)
C12 Ir1 P2 O5 99.8(6)
C13 Ir1 P2 O5 -145.13(19)
P3 Ir1 P2 O5 29.85(11)
C17 Ir1 P2 O4 7.24(12)
C16 Ir1 P2 O4 44.06(12)
P1 Ir1 P2 O4 168.87(10)
C12 Ir1 P2 O4 -20.9(6)
C13 Ir1 P2 O4 94.17(19)
P3 Ir1 P2 O4 -90.85(10)
C17 Ir1 P2 O6 -114.26(13)
C16 Ir1 P2 O6 -77.44(13)
P1 Ir1 P2 O6 47.37(10)
C12 Ir1 P2 O6 -142.4(6)
C13 Ir1 P2 O6 -27.3(2)
P3 Ir1 P2 O6 147.65(10)
C17 Ir1 P3 O9 112.77(14)
C16 Ir1 P3 O9 120.19(16)
P2 Ir1 P3 O9 -152.21(11)
P1 Ir1 P3 O9 -63.79(12)
C12 Ir1 P3 O9 35.61(14)
C13 Ir1 P3 O9 24.92(15)
C17 Ir1 P3 O7 -115.06(15)
C16 Ir1 P3 O7 -107.64(17)
P2 Ir1 P3 O7 -20.04(13)
P1 Ir1 P3 O7 68.38(13)
C12 Ir1 P3 O7 167.77(15)
C13 Ir1 P3 O7 157.09(16)
C17 Ir1 P3 O8 1.69(14)
C16 Ir1 P3 O8 9.11(17)
P2 Ir1 P3 O8 96.71(12)
P1 Ir1 P3 O8 -174.87(12)
C12 Ir1 P3 O8 -75.47(14)
C13 Ir1 P3 O8 -86.15(15)
O3 P1 O1 C1 46.6(3)
O2 P1 O1 C1 -55.4(3)
Ir1 P1 O1 C1 -179.4(2)
O1 P1 O2 C2 91.1(3)
O3 P1 O2 C2 -16.1(3)
Ir1 P1 O2 C2 -147.5(3)
O1 P1 O3 C3 63.9(3)
O2 P1 O3 C3 171.8(3)
Ir1 P1 O3 C3 -62.7(3)
O5 P2 O4 C4 61.4(3)
O6 P2 O4 C4 -42.8(3)
Ir1 P2 O4 C4 -172.0(2)
O4 P2 O5 C5 -91.0(3)
O6 P2 O5 C5 18.2(3)
Ir1 P2 O5 C5 146.6(2)
O5 P2 O6 C6 -178.7(2)
O4 P2 O6 C6 -68.9(2)
Ir1 P2 O6 C6 54.6(2)
O9 P3 O7 C7 60.7(3)
O8 P3 O7 C7 160.3(3)
Ir1 P3 O7 C7 -75.0(3)
O9 P3 O8 C8 163.9(3)
O7 P3 O8 C8 57.1(3)
Ir1 P3 O8 C8 -74.8(3)
O7 P3 O9 C9 46.2(3)
O8 P3 O9 C9 -52.8(3)
Ir1 P3 O9 C9 -173.4(2)
C17 C10 C11 C12 -26.7(4)
C10 C11 C12 C13 -49.2(4)
C10 C11 C12 Ir1 33.2(3)
C17 Ir1 C12 C13 97.3(2)
C16 Ir1 C12 C13 61.5(2)
P2 Ir1 C12 C13 126.0(6)
P1 Ir1 C12 C13 -63.97(19)
P3 Ir1 C12 C13 -163.13(19)
C17 Ir1 C12 C11 -22.8(2)
C16 Ir1 C12 C11 -58.6(2)
P2 Ir1 C12 C11 5.9(8)
P1 Ir1 C12 C11 176.0(2)
C13 Ir1 C12 C11 -120.1(3)
P3 Ir1 C12 C11 76.8(2)
C11 C12 C13 C14 -4.7(5)
Ir1 C12 C13 C14 -107.6(3)
C11 C12 C13 Ir1 102.9(3)
C17 Ir1 C13 C12 -77.5(2)
C16 Ir1 C13 C12 -115.1(2)
P2 Ir1 C13 C12 -167.02(15)
P1 Ir1 C13 C12 117.47(19)
P3 Ir1 C13 C12 18.5(2)
C17 Ir1 C13 C14 41.1(3)
C16 Ir1 C13 C14 3.5(2)
P2 Ir1 C13 C14 -48.5(3)
P1 Ir1 C13 C14 -124.0(2)
C12 Ir1 C13 C14 118.5(3)
P3 Ir1 C13 C14 137.0(2)
C12 C13 C14 C15 95.8(4)
Ir1 C13 C14 C15 12.8(4)
C13 C14 C15 C16 -28.9(4)
C14 C15 C16 C17 -49.6(4)
C14 C15 C16 Ir1 33.0(4)
P2 Ir1 C16 C17 -104.27(17)
P1 Ir1 C16 C17 172.76(14)
C12 Ir1 C16 C17 68.26(19)
C13 Ir1 C16 C17 99.83(19)
P3 Ir1 C16 C17 -12.0(2)
C17 Ir1 C16 C15 -119.5(3)
P2 Ir1 C16 C15 136.2(2)
P1 Ir1 C16 C15 53.3(3)
C12 Ir1 C16 C15 -51.2(2)
C13 Ir1 C16 C15 -19.7(2)
P3 Ir1 C16 C15 -131.5(2)
C15 C16 C17 C10 -0.9(5)
Ir1 C16 C17 C10 -109.1(3)
C15 C16 C17 Ir1 108.2(3)
C11 C10 C17 C16 90.0(4)
C11 C10 C17 Ir1 6.1(4)
P2 Ir1 C17 C16 75.23(17)
P1 Ir1 C17 C16 -19.3(4)
C12 Ir1 C17 C16 -108.72(19)
C13 Ir1 C17 C16 -73.60(19)
P3 Ir1 C17 C16 171.51(16)
C16 Ir1 C17 C10 117.9(3)
P2 Ir1 C17 C10 -166.9(2)
P1 Ir1 C17 C10 98.6(3)
C12 Ir1 C17 C10 9.1(2)
C13 Ir1 C17 C10 44.3(2)
P3 Ir1 C17 C10 -70.6(2)
